data_7026421
loop_
_publ_author_name
'Zhang, Qian'
'He, Lisi'
'Liu, Jun-Min'
'Wang, Wei'
'Zhang, Jianyong'
'Su, Cheng-Yong'

_publ_section_title
;
 Pd2L2 metallacycles as molecular containers for small molecules.
;
_journal_issue 46
_journal_name_full 'Dalton transactions (Cambridge, England : 2003)'
_journal_page_first 11171
_journal_page_last 11179
_journal_paper_doi 10.1039/c0dt00406e
_journal_volume 39
_journal_year 2010
_chemical_formula_sum 'C54 H54 Cl10 N8 Pd2'
_chemical_formula_weight 1382.35
_chemical_name_systematic
;
?
;
_space_group_IT_number 14
_symmetry_cell_setting monoclinic
_symmetry_space_group_name_Hall '-P 2yn'
_symmetry_space_group_name_H-M 'P 1 21/n 1'
_atom_sites_solution_hydrogens geom
_atom_sites_solution_primary direct
_atom_sites_solution_secondary difmap
_audit_creation_method SHELXL-97
_cell_angle_alpha 90.00
_cell_angle_beta 109.831(2)
_cell_angle_gamma 90.00
_cell_formula_units_Z 2
_cell_length_a 11.7459(17)
_cell_length_b 19.650(3)
_cell_length_c 12.5948(18)
_cell_measurement_temperature 150(2)
_cell_volume 2734.6(7)
_computing_structure_refinement 'SHELXL-97 (Sheldrick, 1997)'
_computing_structure_solution 'SHELXS-97 (Sheldrick, 1990)'
_diffrn_ambient_temperature 150(2)
_diffrn_measured_fraction_theta_full 0.965
_diffrn_measured_fraction_theta_max 0.965
_diffrn_measurement_device_type APEX
_diffrn_measurement_method '\w scan'
_diffrn_radiation_monochromator graphite
_diffrn_radiation_source 'fine-focus sealed tube'
_diffrn_radiation_type MoK\a
_diffrn_radiation_wavelength 0.71073
_diffrn_reflns_av_R_equivalents 0.0330
_diffrn_reflns_av_sigmaI/netI 0.0411
_diffrn_reflns_limit_h_max 12
_diffrn_reflns_limit_h_min -14
_diffrn_reflns_limit_k_max 19
_diffrn_reflns_limit_k_min -25
_diffrn_reflns_limit_l_max 15
_diffrn_reflns_limit_l_min -15
_diffrn_reflns_number 14888
_diffrn_reflns_theta_full 27.00
_diffrn_reflns_theta_max 27.00
_diffrn_reflns_theta_min 2.07
_exptl_absorpt_coefficient_mu 1.193
_exptl_absorpt_correction_T_max 0.7877
_exptl_absorpt_correction_T_min 0.7014
_exptl_absorpt_correction_type multi-scan
_exptl_absorpt_process_details SADABS
_exptl_crystal_colour Yellow
_exptl_crystal_density_diffrn 1.679
_exptl_crystal_density_method 'not measured'
_exptl_crystal_description Block
_exptl_crystal_F_000 1392
_exptl_crystal_size_max 0.32
_exptl_crystal_size_mid 0.28
_exptl_crystal_size_min 0.21
_refine_diff_density_max 1.111
_refine_diff_density_min -1.580
_refine_diff_density_rms 0.170
_refine_ls_extinction_method none
_refine_ls_goodness_of_fit_ref 1.070
_refine_ls_hydrogen_treatment constr
_refine_ls_matrix_type full
_refine_ls_number_parameters 338
_refine_ls_number_reflns 5751
_refine_ls_number_restraints 33
_refine_ls_restrained_S_all 1.078
_refine_ls_R_factor_all 0.0641
_refine_ls_R_factor_gt 0.0588
_refine_ls_shift/su_max 0.011
_refine_ls_shift/su_mean 0.000
_refine_ls_structure_factor_coef Fsqd
_refine_ls_weighting_details 'calc w=1/[\s^2^(Fo^2^)+(0.0743P)^2^+20.1522P] where P=(Fo^2^+2Fc^2^)/3'
_refine_ls_weighting_scheme calc
_refine_ls_wR_factor_gt 0.1607
_refine_ls_wR_factor_ref 0.1645
_reflns_number_gt 5220
_reflns_number_total 5751
_reflns_threshold_expression >2sigma(I)
_cod_data_source_file c0dt00406e.txt
_cod_data_source_block 2
_cod_depositor_comments
;
The following automatic conversions were performed:

'_symmetry_cell_setting' value 'Monoclinic' changed to 'monoclinic'
according to /home/saulius/struct/CIF-dictionaries/cif_core.dic
dictionary named 'cif_core.dic' version 2.4.2 from 2011-04-26.

Automatic conversion script
Id: cif_fix_values 1891 2012-01-12 08:04:46Z andrius 
;
_cod_original_cell_volume 2734.5(7)
_cod_original_sg_symbol_H-M P2(1)/n
_cod_database_code 7026421

loop_
_symmetry_equiv_pos_as_xyz
'x, y, z'
'-x+1/2, y+1/2, -z+1/2'
'-x, -y, -z'
'x-1/2, -y-1/2, z-1/2'

loop_
_atom_site_label
_atom_site_type_symbol
_atom_site_fract_x
_atom_site_fract_y
_atom_site_fract_z
_atom_site_U_iso_or_equiv
_atom_site_adp_type
_atom_site_occupancy
_atom_site_symmetry_multiplicity
_atom_site_calc_flag
_atom_site_refinement_flags
Pd Pd 0.45420(2) 0.476282(13) 0.79794(2) 0.01481(6) Uani 1 1 d .
Cl1 Cl 0.60050(7) 0.55712(4) 0.81422(7) 0.02135(19) Uani 1 1 d .
Cl2 Cl 0.30532(8) 0.39377(5) 0.75466(8) 0.0249(2) Uani 1 1 d .
C1 C 0.2962(3) 0.59667(18) 0.6914(3) 0.0174(8) Uani 1 1 d .
H1 H 0.3391 0.6055 0.6412 0.021 Uiso 1 1 calc R
C2 C 0.1630(3) 0.60585(18) 0.7779(3) 0.0176(8) Uani 1 1 d .
C3 C 0.0689(3) 0.6236(2) 0.8164(3) 0.0220(8) Uani 1 1 d .
H3 H 0.0143 0.6594 0.7829 0.026 Uiso 1 1 calc R
C4 C 0.0594(3) 0.5862(2) 0.9059(3) 0.0234(9) Uani 1 1 d .
H4 H -0.0041 0.5961 0.9343 0.028 Uiso 1 1 calc R
C5 C 0.1416(3) 0.5339(2) 0.9559(3) 0.0219(8) Uani 1 1 d .
H5 H 0.1331 0.5100 1.0184 0.026 Uiso 1 1 calc R
C6 C 0.2341(3) 0.51632(18) 0.9172(3) 0.0193(8) Uani 1 1 d .
H6 H 0.2893 0.4809 0.9515 0.023 Uiso 1 1 calc R
C7 C 0.2430(3) 0.55267(18) 0.8258(3) 0.0159(7) Uani 1 1 d .
C8 C 0.1394(3) 0.6894(2) 0.6184(3) 0.0214(8) Uani 1 1 d .
H8A H 0.1725 0.7329 0.6560 0.026 Uiso 1 1 calc R
H8B H 0.0516 0.6886 0.6062 0.026 Uiso 1 1 calc R
C9 C 0.1585(3) 0.68593(18) 0.5050(3) 0.0159(7) Uani 1 1 d .
C10 C 0.0934(3) 0.63735(17) 0.4253(3) 0.0164(7) Uani 1 1 d .
C11 C 0.1001(3) 0.63777(17) 0.3172(3) 0.0166(7) Uani 1 1 d .
C12 C 0.1683(3) 0.68869(18) 0.2888(3) 0.0171(7) Uani 1 1 d .
C13 C 0.2395(3) 0.73422(18) 0.3698(3) 0.0193(8) Uani 1 1 d .
C14 C 0.2352(3) 0.73230(18) 0.4796(3) 0.0181(8) Uani 1 1 d .
C15 C 0.0173(3) 0.5835(2) 0.4547(4) 0.0278(9) Uani 1 1 d .
H15A H 0.0502 0.5384 0.4487 0.042 Uiso 1 1 calc R
H15B H -0.0662 0.5866 0.4025 0.042 Uiso 1 1 calc R
H15C H 0.0187 0.5907 0.5322 0.042 Uiso 1 1 calc R
C16 C 0.0338(4) 0.5842(2) 0.2331(3) 0.0287(10) Uani 1 1 d .
H16A H 0.0625 0.5847 0.1686 0.043 Uiso 1 1 calc R
H16B H -0.0532 0.5937 0.2071 0.043 Uiso 1 1 calc R
H16C H 0.0491 0.5393 0.2691 0.043 Uiso 1 1 calc R
C17 C 0.3208(4) 0.7849(2) 0.3413(4) 0.0346(10) Uani 1 1 d .
H17A H 0.2939 0.8311 0.3498 0.052 Uiso 1 1 calc R
H17B H 0.3172 0.7780 0.2632 0.052 Uiso 1 1 calc R
H17C H 0.4042 0.7786 0.3923 0.052 Uiso 1 1 calc R
C18 C 0.3124(4) 0.7817(2) 0.5677(4) 0.0355(11) Uani 1 1 d .
H18A H 0.2692 0.8250 0.5619 0.053 Uiso 1 1 calc R
H18B H 0.3891 0.7896 0.5548 0.053 Uiso 1 1 calc R
H18C H 0.3288 0.7625 0.6432 0.053 Uiso 1 1 calc R
C19 C 0.1640(3) 0.6967(2) 0.1676(3) 0.0240(9) Uani 1 1 d .
H19A H 0.0896 0.6747 0.1169 0.029 Uiso 1 1 calc R
H19B H 0.1594 0.7458 0.1486 0.029 Uiso 1 1 calc R
C20 C 0.3367(3) 0.61303(18) 0.1998(3) 0.0174(8) Uani 1 1 d .
H20 H 0.3244 0.5891 0.2605 0.021 Uiso 1 1 calc R
C21 C 0.3142(3) 0.68746(18) 0.0626(3) 0.0161(7) Uani 1 1 d .
C22 C 0.2787(3) 0.73967(18) -0.0169(3) 0.0190(8) Uani 1 1 d .
H22 H 0.2133 0.7692 -0.0210 0.023 Uiso 1 1 calc R
C23 C 0.3438(3) 0.74596(19) -0.0893(3) 0.0211(8) Uani 1 1 d .
H23 H 0.3239 0.7814 -0.1439 0.025 Uiso 1 1 calc R
C24 C 0.4388(3) 0.70134(18) -0.0840(3) 0.0189(8) Uani 1 1 d .
H24 H 0.4803 0.7066 -0.1364 0.023 Uiso 1 1 calc R
C25 C 0.4736(3) 0.64995(19) -0.0047(3) 0.0182(8) Uani 1 1 d .
H25 H 0.5380 0.6199 -0.0015 0.022 Uiso 1 1 calc R
C26 C 0.4096(3) 0.64410(17) 0.0708(3) 0.0146(7) Uani 1 1 d .
N1 N 0.3253(2) 0.54780(16) 0.7683(2) 0.0174(7) Uani 1 1 d .
N2 N 0.1988(2) 0.63236(15) 0.6924(2) 0.0166(6) Uani 1 1 d .
N3 N 0.4211(2) 0.59767(15) 0.1570(2) 0.0150(6) Uani 1 1 d .
N4 N 0.2695(3) 0.66697(16) 0.1471(2) 0.0179(7) Uani 1 1 d .
C27 C 0.3306(5) 0.4280(3) 0.4817(6) 0.0739(19) Uani 1 1 d DU
H27A H 0.3113 0.4215 0.5526 0.089 Uiso 1 1 calc R
Cl3 Cl 0.2057(2) 0.40434(12) 0.37516(19) 0.0955(7) Uani 1 1 d DU
Cl4 Cl 0.4563(2) 0.37109(12) 0.49290(19) 0.0956(7) Uani 1 1 d DU
Cl5 Cl 0.3703(3) 0.51123(12) 0.4803(2) 0.1170(10) Uani 1 1 d DU

loop_
_atom_site_aniso_label
_atom_site_aniso_U_11
_atom_site_aniso_U_22
_atom_site_aniso_U_33
_atom_site_aniso_U_23
_atom_site_aniso_U_13
_atom_site_aniso_U_12
Pd 0.01324(11) 0.01640(13) 0.01441(12) 0.00117(9) 0.00422(9) 0.00341(9)
Cl1 0.0200(3) 0.0214(4) 0.0238(4) 0.0025(3) 0.0090(3) -0.0004(3)
Cl2 0.0191(4) 0.0240(4) 0.0284(4) -0.0030(3) 0.0039(3) -0.0037(3)
C1 0.0165(14) 0.0204(16) 0.0159(14) -0.0008(13) 0.0063(12) 0.0033(13)
C2 0.0178(14) 0.0189(16) 0.0152(14) -0.0017(13) 0.0042(12) 0.0012(13)
C3 0.0197(15) 0.0255(18) 0.0228(16) 0.0001(14) 0.0097(13) 0.0071(14)
C4 0.0240(16) 0.0273(19) 0.0218(16) -0.0039(14) 0.0117(13) 0.0002(15)
C5 0.0245(16) 0.0268(18) 0.0168(15) -0.0033(13) 0.0104(13) -0.0060(14)
C6 0.0187(15) 0.0183(16) 0.0184(16) 0.0004(13) 0.0029(13) -0.0016(13)
C7 0.0129(13) 0.0179(16) 0.0150(14) -0.0017(12) 0.0024(12) 0.0006(12)
C8 0.0250(15) 0.0272(18) 0.0137(15) 0.0060(13) 0.0086(12) 0.0127(14)
C9 0.0126(13) 0.0193(16) 0.0158(14) 0.0035(12) 0.0050(11) 0.0065(12)
C10 0.0155(13) 0.0126(15) 0.0227(15) 0.0041(12) 0.0084(12) 0.0022(12)
C11 0.0134(13) 0.0162(15) 0.0199(15) -0.0002(13) 0.0054(12) 0.0031(12)
C12 0.0177(14) 0.0202(16) 0.0156(14) 0.0034(12) 0.0085(11) 0.0090(13)
C13 0.0192(14) 0.0166(16) 0.0265(16) 0.0000(13) 0.0134(12) 0.0005(13)
C14 0.0155(14) 0.0175(16) 0.0218(16) -0.0016(13) 0.0072(12) 0.0017(13)
C15 0.0238(16) 0.0261(19) 0.0349(19) 0.0091(16) 0.0117(15) -0.0058(15)
C16 0.0260(17) 0.029(2) 0.0293(19) -0.0088(16) 0.0071(15) -0.0046(16)
C17 0.0394(18) 0.026(2) 0.051(2) -0.0029(17) 0.0312(17) -0.0085(17)
C18 0.0270(18) 0.044(2) 0.037(2) -0.0190(19) 0.0128(16) -0.0125(18)
C19 0.0223(15) 0.034(2) 0.0181(15) 0.0076(14) 0.0104(13) 0.0158(15)
C20 0.0201(14) 0.0206(16) 0.0134(14) 0.0047(12) 0.0081(12) 0.0040(13)
C21 0.0186(14) 0.0182(16) 0.0132(14) -0.0010(12) 0.0076(11) -0.0011(13)
C22 0.0216(15) 0.0194(16) 0.0155(15) -0.0009(13) 0.0057(12) 0.0024(13)
C23 0.0276(17) 0.0166(16) 0.0187(16) 0.0012(13) 0.0072(13) -0.0019(14)
C24 0.0205(15) 0.0223(17) 0.0154(15) -0.0014(13) 0.0080(12) -0.0060(13)
C25 0.0132(13) 0.0230(17) 0.0195(15) -0.0031(13) 0.0068(12) -0.0016(13)
C26 0.0152(13) 0.0158(15) 0.0128(14) -0.0003(12) 0.0048(11) -0.0016(12)
N1 0.0125(12) 0.0226(14) 0.0153(13) 0.0001(11) 0.0022(10) 0.0006(11)
N2 0.0184(12) 0.0200(14) 0.0132(12) 0.0015(11) 0.0074(10) 0.0068(11)
N3 0.0143(11) 0.0170(13) 0.0151(12) -0.0006(10) 0.0068(10) 0.0014(11)
N4 0.0182(12) 0.0225(15) 0.0155(12) 0.0040(11) 0.0089(10) 0.0073(11)
C27 0.105(4) 0.057(3) 0.074(3) -0.016(3) 0.048(3) -0.013(3)
Cl3 0.1134(15) 0.0895(14) 0.0847(12) 0.0049(11) 0.0352(11) 0.0103(12)
Cl4 0.1139(15) 0.0943(14) 0.0782(12) 0.0054(11) 0.0319(11) -0.0161(12)
Cl5 0.197(3) 0.0712(13) 0.0846(13) -0.0125(11) 0.0499(15) -0.0018(15)

loop_
_atom_type_symbol
_atom_type_description
_atom_type_scat_dispersion_real
_atom_type_scat_dispersion_imag
_atom_type_scat_source
C C 0.0033 0.0016 'International Tables Vol C Tables 4.2.6.8 and 6.1.1.4'
H H 0.0000 0.0000 'International Tables Vol C Tables 4.2.6.8 and 6.1.1.4'
N N 0.0061 0.0033 'International Tables Vol C Tables 4.2.6.8 and 6.1.1.4'
Cl Cl 0.1484 0.1585 'International Tables Vol C Tables 4.2.6.8 and 6.1.1.4'
Pd Pd -0.9988 1.0072 'International Tables Vol C Tables 4.2.6.8 and 6.1.1.4'

loop_
_geom_angle_atom_site_label_1
_geom_angle_atom_site_label_2
_geom_angle_atom_site_label_3
_geom_angle
_geom_angle_site_symmetry_1
_geom_angle_site_symmetry_3
N3 Pd N1 173.69(12) 3_666 .
N3 Pd Cl1 91.34(9) 3_666 .
N1 Pd Cl1 91.52(9) . .
N3 Pd Cl2 88.85(8) 3_666 .
N1 Pd Cl2 89.12(9) . .
Cl1 Pd Cl2 171.73(4) . .
N1 C1 N2 112.4(3) . .
N1 C1 H1 123.8 . .
N2 C1 H1 123.8 . .
N2 C2 C3 131.5(3) . .
N2 C2 C7 106.3(3) . .
C3 C2 C7 122.2(3) . .
C4 C3 C2 116.4(3) . .
C4 C3 H3 121.8 . .
C2 C3 H3 121.8 . .
C3 C4 C5 121.4(4) . .
C3 C4 H4 119.3 . .
C5 C4 H4 119.3 . .
C6 C5 C4 122.0(4) . .
C6 C5 H5 119.0 . .
C4 C5 H5 119.0 . .
C5 C6 C7 117.0(3) . .
C5 C6 H6 121.5 . .
C7 C6 H6 121.5 . .
C6 C7 N1 131.0(3) . .
C6 C7 C2 120.9(3) . .
N1 C7 C2 108.0(3) . .
N2 C8 C9 111.7(3) . .
N2 C8 H8A 109.3 . .
C9 C8 H8A 109.3 . .
N2 C8 H8B 109.3 . .
C9 C8 H8B 109.3 . .
H8A C8 H8B 107.9 . .
C14 C9 C10 121.2(3) . .
C14 C9 C8 119.9(3) . .
C10 C9 C8 118.9(3) . .
C11 C10 C9 119.8(3) . .
C11 C10 C15 118.7(3) . .
C9 C10 C15 121.5(3) . .
C10 C11 C12 118.8(3) . .
C10 C11 C16 119.7(3) . .
C12 C11 C16 121.6(3) . .
C13 C12 C11 121.5(3) . .
C13 C12 C19 118.3(3) . .
C11 C12 C19 120.2(3) . .
C12 C13 C14 119.3(3) . .
C12 C13 C17 121.3(3) . .
C14 C13 C17 119.5(3) . .
C9 C14 C13 119.1(3) . .
C9 C14 C18 121.5(3) . .
C13 C14 C18 119.3(3) . .
C10 C15 H15A 109.5 . .
C10 C15 H15B 109.5 . .
H15A C15 H15B 109.5 . .
C10 C15 H15C 109.5 . .
H15A C15 H15C 109.5 . .
H15B C15 H15C 109.5 . .
C11 C16 H16A 109.5 . .
C11 C16 H16B 109.5 . .
H16A C16 H16B 109.5 . .
C11 C16 H16C 109.5 . .
H16A C16 H16C 109.5 . .
H16B C16 H16C 109.5 . .
C13 C17 H17A 109.5 . .
C13 C17 H17B 109.5 . .
H17A C17 H17B 109.5 . .
C13 C17 H17C 109.5 . .
H17A C17 H17C 109.5 . .
H17B C17 H17C 109.5 . .
C14 C18 H18A 109.5 . .
C14 C18 H18B 109.5 . .
H18A C18 H18B 109.5 . .
C14 C18 H18C 109.5 . .
H18A C18 H18C 109.5 . .
H18B C18 H18C 109.5 . .
N4 C19 C12 113.1(3) . .
N4 C19 H19A 109.0 . .
C12 C19 H19A 109.0 . .
N4 C19 H19B 109.0 . .
C12 C19 H19B 109.0 . .
H19A C19 H19B 107.8 . .
N3 C20 N4 112.0(3) . .
N3 C20 H20 124.0 . .
N4 C20 H20 124.0 . .
C26 C21 C22 123.0(3) . .
C26 C21 N4 105.6(3) . .
C22 C21 N4 131.3(3) . .
C23 C22 C21 116.2(3) . .
C23 C22 H22 121.9 . .
C21 C22 H22 121.9 . .
C22 C23 C24 121.6(3) . .
C22 C23 H23 119.2 . .
C24 C23 H23 119.2 . .
C25 C24 C23 121.8(3) . .
C25 C24 H24 119.1 . .
C23 C24 H24 119.1 . .
C24 C25 C26 117.1(3) . .
C24 C25 H25 121.5 . .
C26 C25 H25 121.5 . .
C21 C26 N3 109.0(3) . .
C21 C26 C25 120.3(3) . .
N3 C26 C25 130.6(3) . .
C1 N1 C7 106.1(3) . .
C1 N1 Pd 129.5(3) . .
C7 N1 Pd 124.3(2) . .
C1 N2 C2 107.1(3) . .
C1 N2 C8 127.8(3) . .
C2 N2 C8 125.1(3) . .
C20 N3 C26 106.4(3) . .
C20 N3 Pd 129.1(2) . 3_666
C26 N3 Pd 124.4(2) . 3_666
C20 N4 C21 106.9(3) . .
C20 N4 C19 127.7(3) . .
C21 N4 C19 125.2(3) . .
Cl3 C27 Cl5 115.1(4) . .
Cl3 C27 Cl4 111.0(3) . .
Cl5 C27 Cl4 111.9(4) . .
Cl3 C27 H27A 106.1 . .
Cl5 C27 H27A 106.1 . .
Cl4 C27 H27A 106.1 . .

loop_
_geom_bond_atom_site_label_1
_geom_bond_atom_site_label_2
_geom_bond_distance
_geom_bond_site_symmetry_2
Pd N3 2.004(3) 3_666
Pd N1 2.006(3) .
Pd Cl1 2.2977(9) .
Pd Cl2 2.3102(10) .
C1 N1 1.324(5) .
C1 N2 1.345(5) .
C1 H1 0.9500 .
C2 N2 1.384(5) .
C2 C3 1.393(5) .
C2 C7 1.398(5) .
C3 C4 1.382(6) .
C3 H3 0.9500 .
C4 C5 1.403(5) .
C4 H4 0.9500 .
C5 C6 1.377(6) .
C5 H5 0.9500 .
C6 C7 1.389(5) .
C6 H6 0.9500 .
C7 N1 1.395(5) .
C8 N2 1.474(4) .
C8 C9 1.521(5) .
C8 H8A 0.9900 .
C8 H8B 0.9900 .
C9 C14 1.392(5) .
C9 C10 1.408(5) .
C10 C11 1.390(5) .
C10 C15 1.509(5) .
C11 C12 1.402(5) .
C11 C16 1.509(5) .
C12 C13 1.400(5) .
C12 C19 1.518(5) .
C13 C14 1.402(5) .
C13 C17 1.505(5) .
C14 C18 1.521(5) .
C15 H15A 0.9800 .
C15 H15B 0.9800 .
C15 H15C 0.9800 .
C16 H16A 0.9800 .
C16 H16B 0.9800 .
C16 H16C 0.9800 .
C17 H17A 0.9800 .
C17 H17B 0.9800 .
C17 H17C 0.9800 .
C18 H18A 0.9800 .
C18 H18B 0.9800 .
C18 H18C 0.9800 .
C19 N4 1.470(5) .
C19 H19A 0.9900 .
C19 H19B 0.9900 .
C20 N3 1.314(5) .
C20 N4 1.353(4) .
C20 H20 0.9500 .
C21 C26 1.383(5) .
C21 C22 1.395(5) .
C21 N4 1.397(5) .
C22 C23 1.380(6) .
C22 H22 0.9500 .
C23 C24 1.403(5) .
C23 H23 0.9500 .
C24 C25 1.381(5) .
C24 H24 0.9500 .
C25 C26 1.403(5) .
C25 H25 0.9500 .
C26 N3 1.389(4) .
N3 Pd 2.004(3) 3_666
C27 Cl3 1.683(6) .
C27 Cl5 1.703(6) .
C27 Cl4 1.819(6) .
C27 H27A 1.0000 .
